data_7233762
loop_
_publ_author_name
'Erhart, Oliver'
'Georgiev, Peter A.'
'Krautscheid, Harald'

_publ_section_title
;
 Desolvation process in the flexible metal--organic framework
 [Cu(Me-4py-trz-ia)], adsorption of dihydrogen and related structure
 responses
;
_journal_issue 43
_journal_name_full CrystEngComm
_journal_page_first 6523
_journal_paper_doi 10.1039/C9CE00992B
_journal_volume 21
_journal_year 2019
_chemical_formula_sum 'C16 H12 Cu N4 O5'
_chemical_formula_weight 403.84
_space_group_crystal_system monoclinic
_space_group_IT_number 14
_space_group_name_Hall '-P 2ybc'
_space_group_name_H-M_alt 'P 1 21/c 1'
_symmetry_space_group_name_Hall '-P 2ybc'
_symmetry_space_group_name_H-M 'P 1 21/c 1'
_atom_sites_solution_hydrogens mixed
_atom_sites_solution_primary direct
_atom_sites_solution_secondary difmap
_audit_creation_method SHELXL-2014/7
_audit_update_record
;
2019-07-22 deposited with the CCDC.    2019-09-09 downloaded from the CCDC.
;
_cell_angle_alpha 90
_cell_angle_beta 93.199(2)
_cell_angle_gamma 90
_cell_formula_units_Z 4
_cell_length_a 13.8663(4)
_cell_length_b 13.2350(4)
_cell_length_c 15.0241(4)
_cell_measurement_reflns_used 6154
_cell_measurement_temperature 213(2)
_cell_measurement_theta_max 70.83
_cell_measurement_theta_min 4.43
_cell_volume 2752.93(14)
_computing_cell_refinement 'STOE X-AREA'
_computing_data_collection 'STOE X-AREA'
_computing_data_reduction 'STOE X-AREA'
_computing_structure_refinement 'SHELXL-2014/7 (Sheldrick, 2014)'
_computing_structure_solution 'SHELXT-2014/5 (Sheldrick, 2014)'
_diffrn_ambient_temperature 213(2)
_diffrn_measured_fraction_theta_full 0.992
_diffrn_measured_fraction_theta_max 0.982
_diffrn_measurement_device_type 'STOE STADIVARI'
_diffrn_measurement_method 'rotation method, \w scans'
_diffrn_radiation_type CuK\a
_diffrn_radiation_wavelength 1.54186
_diffrn_reflns_av_R_equivalents 0.0456
_diffrn_reflns_av_unetI/netI 0.0408
_diffrn_reflns_Laue_measured_fraction_full 0.992
_diffrn_reflns_Laue_measured_fraction_max 0.982
_diffrn_reflns_limit_h_max 16
_diffrn_reflns_limit_h_min -14
_diffrn_reflns_limit_k_max 10
_diffrn_reflns_limit_k_min -16
_diffrn_reflns_limit_l_max 15
_diffrn_reflns_limit_l_min -18
_diffrn_reflns_number 29057
_diffrn_reflns_point_group_measured_fraction_full 0.992
_diffrn_reflns_point_group_measured_fraction_max 0.982
_diffrn_reflns_theta_full 67.686
_diffrn_reflns_theta_max 69.999
_diffrn_reflns_theta_min 4.455
_diffrn_source 'GeniX 3D HF Cu'
_exptl_absorpt_coefficient_mu 1.326
_exptl_absorpt_correction_T_max 0.7400
_exptl_absorpt_correction_T_min 0.1964
_exptl_absorpt_correction_type numerical
_exptl_absorpt_process_details
;
STOE X-Red32, absorption correction by Gaussian integration, analogous to
P. Coppens, "The Evaluation of Absorption and Extinction in Single-Crystal
Structure Analysis", published in: F. R. Ahmed (Editor), "Crystallographic
Computing", Munksgaard, Copenhagen (1970), 255 - 270.
Afterwards scaling of reflection intensities was performed within STOE LANA.
J. Koziskova, F. Hahn, J. Richter, J. Kozisek, 
Acta Chimica Slovaca, vol. 9, no. 2, 2016, pp. 136 - 140.
Finally a spherical absorption correction was done within STOE LANA.
;
_exptl_crystal_colour blue
_exptl_crystal_density_diffrn 0.974
_exptl_crystal_description prism
_exptl_crystal_F_000 820
_exptl_crystal_size_max 0.135
_exptl_crystal_size_mid 0.123
_exptl_crystal_size_min 0.084
_refine_diff_density_max 0.401
_refine_diff_density_min -0.635
_refine_diff_density_rms 0.076
_refine_ls_extinction_method none
_refine_ls_goodness_of_fit_ref 1.122
_refine_ls_hydrogen_treatment mixed
_refine_ls_matrix_type full
_refine_ls_number_parameters 245
_refine_ls_number_reflns 5133
_refine_ls_number_restraints 3
_refine_ls_restrained_S_all 1.122
_refine_ls_R_factor_all 0.0725
_refine_ls_R_factor_gt 0.0556
_refine_ls_shift/su_max 0.000
_refine_ls_shift/su_mean 0.000
_refine_ls_structure_factor_coef Fsqd
_refine_ls_weighting_details 'w=1/[\s^2^(Fo^2^)+(0.1085P)^2^+1.2647P] where P=(Fo^2^+2Fc^2^)/3'
_refine_ls_weighting_scheme calc
_refine_ls_wR_factor_gt 0.1906
_refine_ls_wR_factor_ref 0.1966
_reflns_Friedel_coverage 0.000
_reflns_number_gt 3605
_reflns_number_total 5133
_reflns_threshold_expression 'I > 2\s(I)'
_cod_data_source_file c9ce00992b2.cif
_cod_data_source_block phase-1b
_cod_depositor_comments 'Adding full bibliography for 7233759--7233763.cif.'
_cod_database_code 7233762
_shelx_shelxl_version_number 2014/7
_shelx_space_group_comment
;
The symmetry employed for this shelxl refinement is uniquely defined
by the following loop, which should always be used as a source of
symmetry information in preference to the above space-group names.
They are only intended as comments.
;
_shelx_estimated_absorpt_t_min 0.841
_shelx_estimated_absorpt_t_max 0.897

loop_
_space_group_symop_operation_xyz
'x, y, z'
'-x, y+1/2, -z+1/2'
'-x, -y, -z'
'x, -y-1/2, z-1/2'

loop_
_atom_site_label
_atom_site_type_symbol
_atom_site_fract_x
_atom_site_fract_y
_atom_site_fract_z
_atom_site_U_iso_or_equiv
_atom_site_adp_type
_atom_site_occupancy
_atom_site_site_symmetry_order
_atom_site_calc_flag
_atom_site_refinement_flags_posn
_atom_site_refinement_flags_adp
_atom_site_refinement_flags_occupancy
C1 C 0.3669(3) 0.4935(4) 0.1367(4) 0.0525(12) Uani 1 1 d . . .
C2 C 0.2875(3) 0.4384(3) 0.1834(3) 0.0359(9) Uani 1 1 d . . .
C3 C 0.2625(3) 0.3417(3) 0.1547(2) 0.0316(8) Uani 1 1 d . . .
H3 H 0.2958 0.3100 0.1096 0.038 Uiso 1 1 calc R U .
C4 C 0.1875(2) 0.2929(3) 0.1940(2) 0.0252(7) Uani 1 1 d . . .
C5 C 0.1377(2) 0.3373(3) 0.2608(2) 0.0280(7) Uani 1 1 d . . .
H5 H 0.0860 0.3033 0.2857 0.034 Uiso 1 1 calc R U .
C6 C 0.1653(3) 0.4338(3) 0.2911(2) 0.0309(8) Uani 1 1 d . . .
C7 C 0.2401(3) 0.4832(3) 0.2502(3) 0.0367(9) Uani 1 1 d . . .
H7 H 0.2582 0.5486 0.2690 0.044 Uiso 1 1 calc R U .
C8 C 0.1160(3) 0.4800(3) 0.3672(3) 0.0351(9) Uani 1 1 d . . .
C9 C 0.0375(3) 0.2532(3) 0.0450(3) 0.0461(11) Uani 1 1 d . . .
H9A H 0.0336 0.2360 -0.0178 0.069 Uiso 1 1 calc R U .
H9B H 0.0695 0.3180 0.0534 0.069 Uiso 1 1 calc R U .
H9C H -0.0271 0.2572 0.0665 0.069 Uiso 1 1 calc R U .
C10 C 0.0937(2) 0.1739(3) 0.0960(2) 0.0287(7) Uani 1 1 d . . .
C11 C 0.1928(3) 0.1013(3) 0.1920(2) 0.0303(8) Uani 1 1 d . . .
C12 C 0.2668(3) 0.0806(3) 0.2640(2) 0.0334(8) Uani 1 1 d . . .
C13 C 0.2834(3) 0.1436(4) 0.3368(3) 0.0478(11) Uani 1 1 d . . .
H13 H 0.2487 0.2043 0.3409 0.057 Uiso 1 1 calc R U .
C14 C 0.3508(3) 0.1171(4) 0.4029(3) 0.0499(12) Uani 1 1 d . . .
H14 H 0.3614 0.1608 0.4519 0.060 Uiso 1 1 calc R U .
C15 C 0.3857(3) -0.0303(4) 0.3301(3) 0.0517(12) Uani 1 1 d . . .
H15 H 0.4208 -0.0909 0.3281 0.062 Uiso 1 1 calc R U .
C16 C 0.3201(3) -0.0084(3) 0.2621(3) 0.0477(11) Uani 1 1 d . . .
H16 H 0.3108 -0.0533 0.2139 0.057 Uiso 1 1 calc R U .
Cu1 Cu 0.5000 0.0000 0.5000 0.0612(4) Uani 1 2 d S . P
Cu2 Cu 0.0000 0.0000 0.0000 0.0251(2) Uani 1 2 d S . P
N1 N 0.1593(2) 0.1932(2) 0.16382(18) 0.0267(6) Uani 1 1 d . . .
N2 N 0.0876(2) 0.0765(2) 0.08408(19) 0.0289(7) Uani 1 1 d . . .
N3 N 0.1508(2) 0.0293(2) 0.1444(2) 0.0330(7) Uani 1 1 d . . .
N4 N 0.4020(2) 0.0322(3) 0.4007(2) 0.0406(8) Uani 1 1 d . . .
O1 O 0.4107(2) 0.4440(3) 0.08271(18) 0.0510(9) Uani 1 1 d . . .
O2 O 0.3828(4) 0.5857(3) 0.1590(4) 0.123(2) Uani 1 1 d . . .
O3 O 0.05164(19) 0.42648(19) 0.40136(16) 0.0337(6) Uani 1 1 d . . .
O4 O 0.1373(2) 0.5659(2) 0.3949(2) 0.0556(9) Uani 1 1 d . . .
O5 O 0.5697(6) 0.1854(6) 0.4955(7) 0.158(3) Uani 1 1 d D . .
H5A H 0.615(6) 0.228(7) 0.504(7) 0.189 Uiso 1 1 d D U .
H5B H 0.542(7) 0.206(8) 0.447(5) 0.189 Uiso 1 1 d D U .

loop_
_atom_site_aniso_label
_atom_site_aniso_U_11
_atom_site_aniso_U_22
_atom_site_aniso_U_33
_atom_site_aniso_U_23
_atom_site_aniso_U_13
_atom_site_aniso_U_12
C1 0.039(2) 0.059(3) 0.060(3) 0.012(2) 0.009(2) -0.012(2)
C2 0.0294(18) 0.040(2) 0.039(2) 0.0060(17) 0.0045(16) -0.0055(15)
C3 0.0299(18) 0.039(2) 0.0268(16) -0.0001(15) 0.0073(14) 0.0020(15)
C4 0.0253(16) 0.0279(18) 0.0220(15) 0.0006(13) -0.0019(13) -0.0014(13)
C5 0.0244(16) 0.0344(19) 0.0254(16) 0.0021(14) 0.0026(13) -0.0005(14)
C6 0.0314(18) 0.030(2) 0.0312(18) -0.0023(15) 0.0033(15) -0.0008(14)
C7 0.039(2) 0.028(2) 0.044(2) -0.0041(16) 0.0052(18) -0.0061(15)
C8 0.0339(19) 0.036(2) 0.0351(19) -0.0061(16) 0.0003(16) 0.0032(16)
C9 0.059(3) 0.034(2) 0.043(2) -0.0038(18) -0.019(2) 0.0049(19)
C10 0.0260(17) 0.037(2) 0.0231(15) 0.0025(15) -0.0018(13) -0.0024(14)
C11 0.0304(18) 0.034(2) 0.0264(17) -0.0003(15) 0.0002(15) 0.0024(14)
C12 0.0291(19) 0.037(2) 0.0333(18) -0.0008(16) -0.0029(15) 0.0018(15)
C13 0.053(3) 0.053(3) 0.036(2) -0.006(2) -0.0082(19) 0.026(2)
C14 0.051(3) 0.066(3) 0.031(2) -0.005(2) -0.0067(19) 0.023(2)
C15 0.051(3) 0.052(3) 0.052(3) -0.001(2) -0.006(2) 0.019(2)
C16 0.049(2) 0.047(3) 0.046(2) -0.008(2) -0.009(2) 0.009(2)
Cu1 0.0379(5) 0.1230(10) 0.0229(4) 0.0052(5) 0.0034(4) 0.0464(5)
Cu2 0.0301(4) 0.0266(4) 0.0188(3) 0.0007(3) 0.0021(3) -0.0035(3)
N1 0.0274(15) 0.0312(16) 0.0216(13) -0.0032(12) 0.0009(11) 0.0000(12)
N2 0.0326(16) 0.0282(16) 0.0258(14) 0.0028(12) -0.0002(12) -0.0005(12)
N3 0.0383(17) 0.0313(16) 0.0287(15) 0.0018(13) -0.0042(13) 0.0039(13)
N4 0.0340(17) 0.057(2) 0.0308(16) 0.0035(16) -0.0003(14) 0.0170(16)
O1 0.0390(16) 0.086(2) 0.0291(14) -0.0138(15) 0.0116(12) -0.0301(16)
O2 0.113(4) 0.052(3) 0.214(7) -0.018(3) 0.101(4) -0.034(3)
O3 0.0430(15) 0.0320(14) 0.0269(12) -0.0023(11) 0.0078(11) 0.0035(11)
O4 0.0504(19) 0.0495(19) 0.068(2) -0.0265(17) 0.0171(16) -0.0127(15)
O5 0.125(6) 0.141(6) 0.207(9) 0.003(6) 0.007(6) 0.008(5)

loop_
_atom_type_symbol
_atom_type_description
_atom_type_scat_dispersion_real
_atom_type_scat_dispersion_imag
_atom_type_scat_source
C C 0.0181 0.0091 'International Tables Vol C Tables 4.2.6.8 and 6.1.1.4'
H H 0.0000 0.0000 'International Tables Vol C Tables 4.2.6.8 and 6.1.1.4'
Cu Cu -1.9646 0.5888 'International Tables Vol C Tables 4.2.6.8 and 6.1.1.4'
N N 0.0311 0.0180 'International Tables Vol C Tables 4.2.6.8 and 6.1.1.4'
O O 0.0492 0.0322 'International Tables Vol C Tables 4.2.6.8 and 6.1.1.4'

loop_
_geom_angle_atom_site_label_1
_geom_angle_atom_site_label_2
_geom_angle_atom_site_label_3
_geom_angle
_geom_angle_site_symmetry_1
_geom_angle_site_symmetry_3
O1 C1 O2 126.6(4) . .
O1 C1 C2 116.4(4) . .
O2 C1 C2 117.0(4) . .
C7 C2 C3 120.4(3) . .
C7 C2 C1 121.3(4) . .
C3 C2 C1 118.3(4) . .
C4 C3 C2 118.6(3) . .
C5 C4 C3 121.9(3) . .
C5 C4 N1 118.7(3) . .
C3 C4 N1 119.3(3) . .
C4 C5 C6 119.0(3) . .
C7 C6 C5 118.7(3) . .
C7 C6 C8 121.8(3) . .
C5 C6 C8 119.5(3) . .
C2 C7 C6 121.3(3) . .
O4 C8 O3 122.4(4) . .
O4 C8 C6 121.4(4) . .
O3 C8 C6 116.2(3) . .
N2 C10 N1 109.0(3) . .
N2 C10 C9 126.7(3) . .
N1 C10 C9 124.3(3) . .
N3 C11 N1 110.3(3) . .
N3 C11 C12 122.4(3) . .
N1 C11 C12 127.3(3) . .
C13 C12 C16 117.5(4) . .
C13 C12 C11 123.1(3) . .
C16 C12 C11 119.4(4) . .
C14 C13 C12 119.6(4) . .
N4 C14 C13 122.8(4) . .
N4 C15 C16 122.2(4) . .
C15 C16 C12 119.9(4) . .
O1 Cu1 O1 180.00(12) 4_566 2_645
O1 Cu1 N4 87.99(12) 4_566 .
O1 Cu1 N4 92.01(12) 2_645 .
O1 Cu1 N4 92.01(12) 4_566 3_656
O1 Cu1 N4 87.99(13) 2_645 3_656
N4 Cu1 N4 180.0 . 3_656
O3 Cu2 O3 180.0(2) 4_565 2_545
O3 Cu2 N2 89.50(11) 4_565 .
O3 Cu2 N2 90.50(11) 2_545 .
O3 Cu2 N2 90.50(11) 4_565 3
O3 Cu2 N2 89.50(11) 2_545 3
N2 Cu2 N2 180.00(13) . 3
C10 N1 C11 105.6(3) . .
C10 N1 C4 124.6(3) . .
C11 N1 C4 129.7(3) . .
C10 N2 N3 109.0(3) . .
C10 N2 Cu2 128.7(2) . .
N3 N2 Cu2 122.2(2) . .
C11 N3 N2 106.1(3) . .
C14 N4 C15 118.0(4) . .
C14 N4 Cu1 120.1(3) . .
C15 N4 Cu1 121.9(3) . .
C1 O1 Cu1 125.0(3) . 2_655
C8 O3 Cu2 109.0(2) . 2

loop_
_geom_bond_atom_site_label_1
_geom_bond_atom_site_label_2
_geom_bond_distance
_geom_bond_site_symmetry_2
C1 O1 1.229(6) .
C1 O2 1.281(6) .
C1 C2 1.524(5) .
C2 C7 1.366(5) .
C2 C3 1.388(5) .
C3 C4 1.385(5) .
C4 C5 1.382(5) .
C4 N1 1.442(4) .
C5 C6 1.402(5) .
C6 C7 1.398(5) .
C6 C8 1.496(5) .
C8 O4 1.241(5) .
C8 O3 1.270(5) .
C9 C10 1.493(5) .
C10 N2 1.303(5) .
C10 N1 1.352(4) .
C11 N3 1.308(5) .
C11 N1 1.360(5) .
C11 C12 1.475(5) .
C12 C13 1.384(6) .
C12 C16 1.392(6) .
C13 C14 1.372(6) .
C14 N4 1.330(5) .
C15 N4 1.355(6) .
C15 C16 1.361(6) .
Cu1 O1 1.949(3) 4_566
Cu1 O1 1.949(3) 2_645
Cu1 N4 2.007(3) .
Cu1 N4 2.007(3) 3_656
Cu2 O3 1.943(2) 4_565
Cu2 O3 1.943(2) 2_545
Cu2 N2 1.982(3) .
Cu2 N2 1.982(3) 3
N2 N3 1.375(4) .
O1 Cu1 1.949(3) 2_655
O3 Cu2 1.943(2) 2
